data_7037910
loop_
_publ_author_name
'Gong, Dan-Ping'
'Chen, Jun-Feng'
'Zhao, Yue'
'Cao, Deng-Ke'

_publ_section_title
;
 Bisthienylethene Th2im and its complex (Th2imH)2[ReCl6]:
 crystalline-phase photochromism, and photochemical regulation of
 luminescence and magnetic properties.
;
_journal_issue 8
_journal_name_full 'Dalton transactions (Cambridge, England : 2003)'
_journal_page_first 3443
_journal_page_last 3449
_journal_paper_doi 10.1039/c5dt04678e
_journal_volume 45
_journal_year 2016
_chemical_formula_sum 'C15 H16 N2 S2'
_chemical_formula_weight 288.42
_space_group_crystal_system triclinic
_space_group_IT_number 2
_space_group_name_Hall '-P 1'
_space_group_name_H-M_alt 'P -1'
_symmetry_space_group_name_Hall '-P 1'
_symmetry_space_group_name_H-M 'P -1'
_atom_sites_solution_hydrogens geom
_audit_creation_method SHELXL-2014/6
_audit_update_record
;
2015-12-22 deposited with the CCDC.
2016-01-06 downloaded from the CCDC.
;
_cell_angle_alpha 98.037(6)
_cell_angle_beta 91.768(6)
_cell_angle_gamma 101.969(4)
_cell_formula_units_Z 4
_cell_length_a 9.674(4)
_cell_length_b 12.171(5)
_cell_length_c 13.450(5)
_cell_measurement_reflns_used 1710
_cell_measurement_temperature 296(2)
_cell_measurement_theta_max 21.977
_cell_measurement_theta_min 2.459
_cell_volume 1531.1(11)
_computing_cell_refinement SMART
_computing_data_collection 'SMART (Bruker, 2000)'
_computing_data_reduction 'SAINT (Bruker, 2000)'
_computing_molecular_graphics SHELXTL
_computing_publication_material SHELXTL
_computing_structure_refinement 'SHELXL-2014/6 (Sheldrick, 2014)'
_computing_structure_solution 'SHELXTL (Bruker, 2000)'
_diffrn_ambient_temperature 296(2)
_diffrn_measured_fraction_theta_full 0.992
_diffrn_measured_fraction_theta_max 0.982
_diffrn_measurement_device_type 'Bruke Smart Aepex CCD area detector'
_diffrn_radiation_type MoK\a
_diffrn_radiation_wavelength 0.71073
_diffrn_reflns_av_R_equivalents 0.0333
_diffrn_reflns_av_unetI/netI 0.0876
_diffrn_reflns_laue_measured_fraction_full 0.992
_diffrn_reflns_laue_measured_fraction_max 0.982
_diffrn_reflns_limit_h_max 12
_diffrn_reflns_limit_h_min -10
_diffrn_reflns_limit_k_max 15
_diffrn_reflns_limit_k_min -14
_diffrn_reflns_limit_l_max 16
_diffrn_reflns_limit_l_min -17
_diffrn_reflns_number 10245
_diffrn_reflns_point_group_measured_fraction_full 0.992
_diffrn_reflns_point_group_measured_fraction_max 0.982
_diffrn_reflns_theta_full 25.242
_diffrn_reflns_theta_max 27.514
_diffrn_reflns_theta_min 1.532
_exptl_absorpt_coefficient_mu 0.336
_exptl_absorpt_correction_T_max 0.951
_exptl_absorpt_correction_T_min 0.923
_exptl_absorpt_correction_type multi-scan
_exptl_absorpt_process_details 'SADABS, Bruker(2000)'
_exptl_crystal_colour colorles
_exptl_crystal_density_diffrn 1.251
_exptl_crystal_density_method 'not measured'
_exptl_crystal_description blocky
_exptl_crystal_F_000 608
_exptl_crystal_size_max 0.30
_exptl_crystal_size_mid 0.20
_exptl_crystal_size_min 0.15
_refine_diff_density_max 0.486
_refine_diff_density_min -0.325
_refine_diff_density_rms 0.061
_refine_ls_extinction_method none
_refine_ls_goodness_of_fit_ref 1.063
_refine_ls_hydrogen_treatment constr
_refine_ls_matrix_type full
_refine_ls_number_parameters 343
_refine_ls_number_reflns 6918
_refine_ls_number_restraints 0
_refine_ls_restrained_S_all 1.063
_refine_ls_R_factor_all 0.1378
_refine_ls_R_factor_gt 0.0647
_refine_ls_shift/su_max 0.000
_refine_ls_shift/su_mean 0.000
_refine_ls_structure_factor_coef Fsqd
_refine_ls_weighting_details 'w=1/[\s^2^(Fo^2^)+(0.0732P)^2^] where P=(Fo^2^+2Fc^2^)/3'
_refine_ls_weighting_scheme calc
_refine_ls_wR_factor_gt 0.1522
_refine_ls_wR_factor_ref 0.1802
_reflns_Friedel_coverage 0.000
_reflns_number_gt 3512
_reflns_number_total 6918
_reflns_threshold_expression 'I > 2\s(I)'
_cod_data_source_file c5dt04678e2.cif
_cod_data_source_block 1
_cod_depositor_comments 'Adding full bibliography for 7037910--7037911.cif.'
_cod_original_cell_volume 1531.0(10)
_cod_database_code 7037910
_shelx_space_group_comment
;
The symmetry employed for this shelxl refinement is uniquely defined
by the following loop, which should always be used as a source of
symmetry information in preference to the above space-group names.
They are only intended as comments.
;
_shelxl_version_number 2014/6

loop_
_space_group_symop_operation_xyz
'x, y, z'
'-x, -y, -z'

loop_
_atom_site_label
_atom_site_type_symbol
_atom_site_fract_x
_atom_site_fract_y
_atom_site_fract_z
_atom_site_U_iso_or_equiv
_atom_site_adp_type
_atom_site_occupancy
_atom_site_site_symmetry_order
_atom_site_calc_flag
_atom_site_refinement_flags_posn
_atom_site_refinement_flags_adp
S1 S 0.09397(13) 0.34101(10) 0.97518(7) 0.0613(3) Uani 1 1 d . .
S2 S 0.71480(13) 0.35596(10) 1.02953(8) 0.0681(4) Uani 1 1 d . .
S3 S 0.43812(12) 0.64178(9) 0.51633(8) 0.0611(3) Uani 1 1 d . .
S4 S 1.04658(12) 0.66296(9) 0.49582(8) 0.0604(3) Uani 1 1 d . .
N1 N 0.2438(3) 0.0511(2) 0.7370(2) 0.0433(7) Uani 1 1 d . .
N2 N 0.4622(3) 0.0345(2) 0.7767(2) 0.0466(8) Uani 1 1 d . .
H2A H 0.5379 0.0079 0.7760 0.056 Uiso 1 1 calc R U
N3 N 0.7180(3) 0.9576(2) 0.7649(2) 0.0433(7) Uani 1 1 d . .
N4 N 0.9439(3) 0.9796(2) 0.7325(2) 0.0461(7) Uani 1 1 d . .
H4A H 1.0332 1.0083 0.7354 0.055 Uiso 1 1 calc R U
C1 C 0.3437(4) -0.0077(3) 0.7175(3) 0.0486(9) Uani 1 1 d . .
H1B H 0.3328 -0.0711 0.6682 0.058 Uiso 1 1 calc R U
C2 C 0.3040(4) 0.1368(3) 0.8143(2) 0.0383(8) Uani 1 1 d . .
C3 C 0.4403(4) 0.1286(3) 0.8392(3) 0.0427(9) Uani 1 1 d . .
C4 C 0.2619(6) 0.2034(5) 1.0455(3) 0.0850(16) Uani 1 1 d . .
H4B H 0.2313 0.2395 1.1065 0.127 Uiso 1 1 calc R U
H4C H 0.2289 0.1226 1.0398 0.127 Uiso 1 1 calc R U
H4D H 0.3635 0.2212 1.0469 0.127 Uiso 1 1 calc R U
C5 C 0.2026(4) 0.2453(3) 0.9568(3) 0.0503(10) Uani 1 1 d . .
C6 C 0.2189(4) 0.2169(3) 0.8570(2) 0.0397(8) Uani 1 1 d . .
C7 C 0.1390(4) 0.2723(3) 0.7964(3) 0.0437(9) Uani 1 1 d . .
H7A H 0.1373 0.2612 0.7265 0.052 Uiso 1 1 calc R U
C8 C 0.0662(4) 0.3421(3) 0.8490(3) 0.0443(9) Uani 1 1 d . .
C9 C -0.0250(5) 0.4145(4) 0.8111(3) 0.0654(12) Uani 1 1 d . .
H9A H -0.0624 0.4546 0.8670 0.098 Uiso 1 1 calc R U
H9B H 0.0305 0.4681 0.7742 0.098 Uiso 1 1 calc R U
H9C H -0.1016 0.3673 0.7678 0.098 Uiso 1 1 calc R U
C10 C 0.5378(5) 0.3952(3) 0.8747(3) 0.0742(13) Uani 1 1 d . .
H10A H 0.5839 0.4707 0.9048 0.111 Uiso 1 1 calc R U
H10B H 0.5609 0.3827 0.8057 0.111 Uiso 1 1 calc R U
H10C H 0.4372 0.3864 0.8779 0.111 Uiso 1 1 calc R U
C11 C 0.5872(4) 0.3104(3) 0.9306(3) 0.0508(10) Uani 1 1 d . .
C12 C 0.5498(4) 0.1944(3) 0.9139(3) 0.0447(9) Uani 1 1 d . .
C13 C 0.6280(4) 0.1438(3) 0.9802(3) 0.0544(10) Uani 1 1 d . .
H13A H 0.6165 0.0656 0.9776 0.065 Uiso 1 1 calc R U
C14 C 0.7198(4) 0.2194(4) 1.0467(3) 0.0608(11) Uani 1 1 d . .
C15 C 0.8151(5) 0.1969(5) 1.1278(4) 0.0972(18) Uani 1 1 d . .
H15A H 0.8684 0.2677 1.1632 0.146 Uiso 1 1 calc R U
H15B H 0.7591 0.1559 1.1739 0.146 Uiso 1 1 calc R U
H15C H 0.8788 0.1526 1.0983 0.146 Uiso 1 1 calc R U
C16 C 0.8483(4) 1.0203(3) 0.7880(3) 0.0468(9) Uani 1 1 d . .
H16A H 0.8701 1.0844 0.8369 0.056 Uiso 1 1 calc R U
C17 C 0.7339(4) 0.8719(3) 0.6885(3) 0.0399(8) Uani 1 1 d . .
C18 C 0.8742(4) 0.8839(3) 0.6701(3) 0.0399(8) Uani 1 1 d . .
C19 C 0.6552(5) 0.8037(4) 0.4560(3) 0.0747(14) Uani 1 1 d . .
H19A H 0.6087 0.7635 0.3934 0.112 Uiso 1 1 calc R U
H19B H 0.6516 0.8825 0.4609 0.112 Uiso 1 1 calc R U
H19C H 0.7522 0.7966 0.4589 0.112 Uiso 1 1 calc R U
C20 C 0.5822(4) 0.7549(3) 0.5414(3) 0.0466(9) Uani 1 1 d . .
C21 C 0.6107(4) 0.7845(3) 0.6422(3) 0.0396(8) Uani 1 1 d . .
C22 C 0.5118(4) 0.7176(3) 0.6981(3) 0.0500(10) Uani 1 1 d . .
H22A H 0.5154 0.7289 0.7680 0.060 Uiso 1 1 calc R U
C23 C 0.4127(4) 0.6368(3) 0.6415(3) 0.0567(10) Uani 1 1 d . .
C24 C 0.2977(5) 0.5479(4) 0.6735(4) 0.0993(19) Uani 1 1 d . .
H24A H 0.2443 0.5029 0.6150 0.149 Uiso 1 1 calc R U
H24B H 0.3391 0.4999 0.7108 0.149 Uiso 1 1 calc R U
H24C H 0.2360 0.5841 0.7150 0.149 Uiso 1 1 calc R U
C25 C 0.8429(5) 0.6175(3) 0.6359(3) 0.0657(12) Uani 1 1 d . .
H25A H 0.8554 0.5431 0.6090 0.099 Uiso 1 1 calc R U
H25B H 0.8680 0.6322 0.7068 0.099 Uiso 1 1 calc R U
H25C H 0.7458 0.6215 0.6245 0.099 Uiso 1 1 calc R U
C26 C 0.9352(4) 0.7037(3) 0.5852(3) 0.0456(9) Uani 1 1 d . .
C27 C 0.9521(4) 0.8191(3) 0.5991(3) 0.0415(8) Uani 1 1 d . .
C28 C 1.0573(4) 0.8729(3) 0.5392(3) 0.0491(9) Uani 1 1 d . .
H28A H 1.0827 0.9513 0.5421 0.059 Uiso 1 1 calc R U
C29 C 1.1172(4) 0.8006(3) 0.4780(3) 0.0508(10) Uani 1 1 d . .
C30 C 1.2292(5) 0.8273(4) 0.4056(3) 0.0761(14) Uani 1 1 d . .
H30A H 1.2501 0.7580 0.3727 0.114 Uiso 1 1 calc R U
H30B H 1.1961 0.8674 0.3563 0.114 Uiso 1 1 calc R U
H30C H 1.3132 0.8738 0.4414 0.114 Uiso 1 1 calc R U

loop_
_atom_site_aniso_label
_atom_site_aniso_U_11
_atom_site_aniso_U_22
_atom_site_aniso_U_33
_atom_site_aniso_U_23
_atom_site_aniso_U_13
_atom_site_aniso_U_12
S1 0.0675(8) 0.0751(8) 0.0493(6) 0.0039(5) 0.0118(5) 0.0361(6)
S2 0.0580(7) 0.0657(8) 0.0693(7) 0.0043(6) -0.0144(6) -0.0061(6)
S3 0.0514(7) 0.0632(7) 0.0580(6) 0.0043(5) -0.0114(5) -0.0070(5)
S4 0.0654(7) 0.0495(6) 0.0680(7) -0.0021(5) 0.0168(6) 0.0212(5)
N1 0.0319(17) 0.0440(17) 0.0531(17) 0.0011(14) 0.0035(14) 0.0104(14)
N2 0.0296(17) 0.0489(18) 0.0617(19) 0.0006(15) 0.0009(15) 0.0143(14)
N3 0.0338(17) 0.0424(17) 0.0517(17) -0.0011(14) 0.0038(14) 0.0090(14)
N4 0.0265(16) 0.0438(18) 0.0632(19) -0.0034(15) 0.0004(14) 0.0044(13)
C1 0.040(2) 0.048(2) 0.055(2) -0.0011(18) 0.0026(19) 0.0092(18)
C2 0.0319(19) 0.040(2) 0.0408(18) 0.0001(16) 0.0031(15) 0.0065(16)
C3 0.032(2) 0.043(2) 0.054(2) 0.0020(17) 0.0036(17) 0.0117(16)
C4 0.093(4) 0.135(5) 0.051(2) 0.035(3) 0.014(3) 0.063(3)
C5 0.047(2) 0.062(3) 0.049(2) 0.0159(19) 0.0107(18) 0.020(2)
C6 0.0316(19) 0.039(2) 0.048(2) 0.0053(16) 0.0034(16) 0.0072(16)
C7 0.040(2) 0.050(2) 0.0419(19) 0.0067(17) 0.0004(17) 0.0117(17)
C8 0.043(2) 0.046(2) 0.047(2) 0.0060(17) 0.0056(17) 0.0172(18)
C9 0.069(3) 0.072(3) 0.064(2) 0.007(2) 0.003(2) 0.040(2)
C10 0.064(3) 0.055(3) 0.098(3) 0.009(2) -0.016(3) 0.004(2)
C11 0.039(2) 0.045(2) 0.064(2) 0.0069(19) -0.0062(19) 0.0031(18)
C12 0.033(2) 0.051(2) 0.048(2) 0.0003(18) 0.0003(17) 0.0100(17)
C13 0.038(2) 0.055(2) 0.071(3) 0.018(2) 0.003(2) 0.0067(19)
C14 0.042(2) 0.077(3) 0.060(2) 0.024(2) -0.006(2) -0.001(2)
C15 0.066(3) 0.124(4) 0.100(4) 0.058(3) -0.024(3) -0.009(3)
C16 0.038(2) 0.042(2) 0.056(2) -0.0043(18) 0.0033(18) 0.0067(17)
C17 0.032(2) 0.0370(19) 0.051(2) 0.0054(16) 0.0019(16) 0.0077(15)
C18 0.034(2) 0.0330(19) 0.050(2) 0.0002(16) -0.0006(16) 0.0065(15)
C19 0.063(3) 0.100(4) 0.052(2) 0.022(2) -0.002(2) -0.010(3)
C20 0.038(2) 0.049(2) 0.050(2) 0.0079(18) -0.0039(17) 0.0038(17)
C21 0.0280(19) 0.040(2) 0.050(2) 0.0082(17) 0.0015(16) 0.0059(15)
C22 0.035(2) 0.063(3) 0.047(2) 0.0075(19) -0.0032(17) 0.0019(19)
C23 0.045(2) 0.056(2) 0.061(2) 0.012(2) -0.005(2) -0.0071(19)
C24 0.079(4) 0.112(4) 0.085(3) 0.036(3) -0.005(3) -0.041(3)
C25 0.067(3) 0.044(2) 0.089(3) 0.012(2) 0.013(3) 0.018(2)
C26 0.039(2) 0.042(2) 0.057(2) 0.0057(18) 0.0055(18) 0.0126(17)
C27 0.0271(19) 0.041(2) 0.054(2) 0.0013(17) -0.0002(16) 0.0057(15)
C28 0.042(2) 0.044(2) 0.062(2) 0.0072(19) 0.0015(19) 0.0099(18)
C29 0.043(2) 0.061(3) 0.052(2) 0.0089(19) 0.0055(18) 0.0191(19)
C30 0.083(4) 0.076(3) 0.081(3) 0.021(3) 0.036(3) 0.032(3)

loop_
_atom_type_symbol
_atom_type_description
_atom_type_scat_dispersion_real
_atom_type_scat_dispersion_imag
_atom_type_scat_source
C C 0.0033 0.0016 'International Tables Vol C Tables 4.2.6.8 and 6.1.1.4'
H H 0.0000 0.0000 'International Tables Vol C Tables 4.2.6.8 and 6.1.1.4'
N N 0.0061 0.0033 'International Tables Vol C Tables 4.2.6.8 and 6.1.1.4'
S S 0.1246 0.1234 'International Tables Vol C Tables 4.2.6.8 and 6.1.1.4'

loop_
_geom_angle_atom_site_label_1
_geom_angle_atom_site_label_2
_geom_angle_atom_site_label_3
_geom_angle
C8 S1 C5 93.26(17)
C14 S2 C11 92.77(19)
C23 S3 C20 93.13(18)
C26 S4 C29 93.60(17)
C1 N1 C2 104.6(3)
C1 N2 C3 107.4(3)
C1 N2 H2A 126.3
C3 N2 H2A 126.3
C16 N3 C17 104.9(3)
C16 N4 C18 107.9(3)
C16 N4 H4A 126.1
C18 N4 H4A 126.1
N1 C1 N2 112.5(3)
N1 C1 H1B 123.7
N2 C1 H1B 123.7
C3 C2 N1 110.2(3)
C3 C2 C6 130.8(3)
N1 C2 C6 119.0(3)
N2 C3 C2 105.3(3)
N2 C3 C12 121.2(3)
C2 C3 C12 133.4(3)
C5 C4 H4B 109.5
C5 C4 H4C 109.5
H4B C4 H4C 109.5
C5 C4 H4D 109.5
H4B C4 H4D 109.5
H4C C4 H4D 109.5
C6 C5 C4 129.3(3)
C6 C5 S1 110.8(3)
C4 C5 S1 120.0(3)
C5 C6 C7 111.7(3)
C5 C6 C2 125.3(3)
C7 C6 C2 123.0(3)
C8 C7 C6 114.5(3)
C8 C7 H7A 122.7
C6 C7 H7A 122.7
C7 C8 C9 129.1(3)
C7 C8 S1 109.8(3)
C9 C8 S1 121.2(3)
C8 C9 H9A 109.5
C8 C9 H9B 109.5
H9A C9 H9B 109.5
C8 C9 H9C 109.5
H9A C9 H9C 109.5
H9B C9 H9C 109.5
C11 C10 H10A 109.5
C11 C10 H10B 109.5
H10A C10 H10B 109.5
C11 C10 H10C 109.5
H10A C10 H10C 109.5
H10B C10 H10C 109.5
C12 C11 C10 129.5(4)
C12 C11 S2 110.3(3)
C10 C11 S2 120.2(3)
C11 C12 C13 112.3(3)
C11 C12 C3 124.4(3)
C13 C12 C3 123.3(3)
C14 C13 C12 114.1(4)
C14 C13 H13A 123.0
C12 C13 H13A 123.0
C13 C14 C15 128.4(4)
C13 C14 S2 110.6(3)
C15 C14 S2 121.0(3)
C14 C15 H15A 109.5
C14 C15 H15B 109.5
H15A C15 H15B 109.5
C14 C15 H15C 109.5
H15A C15 H15C 109.5
H15B C15 H15C 109.5
N3 C16 N4 111.7(3)
N3 C16 H16A 124.1
N4 C16 H16A 124.1
C18 C17 N3 109.2(3)
C18 C17 C21 129.7(3)
N3 C17 C21 121.1(3)
C17 C18 N4 106.2(3)
C17 C18 C27 133.1(3)
N4 C18 C27 120.7(3)
C20 C19 H19A 109.5
C20 C19 H19B 109.5
H19A C19 H19B 109.5
C20 C19 H19C 109.5
H19A C19 H19C 109.5
H19B C19 H19C 109.5
C21 C20 C19 130.1(3)
C21 C20 S3 110.3(3)
C19 C20 S3 119.6(3)
C20 C21 C22 112.1(3)
C20 C21 C17 123.9(3)
C22 C21 C17 123.9(3)
C23 C22 C21 114.8(3)
C23 C22 H22A 122.6
C21 C22 H22A 122.6
C22 C23 C24 129.7(4)
C22 C23 S3 109.6(3)
C24 C23 S3 120.6(3)
C23 C24 H24A 109.5
C23 C24 H24B 109.5
H24A C24 H24B 109.5
C23 C24 H24C 109.5
H24A C24 H24C 109.5
H24B C24 H24C 109.5
C26 C25 H25A 109.5
C26 C25 H25B 109.5
H25A C25 H25B 109.5
C26 C25 H25C 109.5
H25A C25 H25C 109.5
H25B C25 H25C 109.5
C27 C26 C25 129.9(3)
C27 C26 S4 109.7(3)
C25 C26 S4 120.4(3)
C26 C27 C28 112.8(3)
C26 C27 C18 124.7(3)
C28 C27 C18 122.5(3)
C29 C28 C27 114.6(3)
C29 C28 H28A 122.7
C27 C28 H28A 122.7
C28 C29 C30 128.8(4)
C28 C29 S4 109.3(3)
C30 C29 S4 121.9(3)
C29 C30 H30A 109.5
C29 C30 H30B 109.5
H30A C30 H30B 109.5
C29 C30 H30C 109.5
H30A C30 H30C 109.5
H30B C30 H30C 109.5

loop_
_geom_bond_atom_site_label_1
_geom_bond_atom_site_label_2
_geom_bond_distance
S1 C8 1.712(4)
S1 C5 1.722(4)
S2 C14 1.719(4)
S2 C11 1.735(4)
S3 C23 1.717(4)
S3 C20 1.731(4)
S4 C26 1.729(4)
S4 C29 1.726(4)
N1 C1 1.329(4)
N1 C2 1.384(4)
N2 C1 1.340(5)
N2 C3 1.380(4)
N2 H2A 0.8600
N3 C16 1.334(4)
N3 C17 1.395(4)
N4 C16 1.337(4)
N4 C18 1.371(4)
N4 H4A 0.8600
C1 H1B 0.9300
C2 C3 1.378(5)
C2 C6 1.471(4)
C3 C12 1.460(5)
C4 C5 1.505(5)
C4 H4B 0.9600
C4 H4C 0.9600
C4 H4D 0.9600
C5 C6 1.360(5)
C6 C7 1.432(5)
C7 C8 1.353(4)
C7 H7A 0.9300
C8 C9 1.495(5)
C9 H9A 0.9600
C9 H9B 0.9600
C9 H9C 0.9600
C10 C11 1.503(6)
C10 H10A 0.9600
C10 H10B 0.9600
C10 H10C 0.9600
C11 C12 1.366(5)
C12 C13 1.433(5)
C13 C14 1.348(5)
C13 H13A 0.9300
C14 C15 1.498(6)
C15 H15A 0.9600
C15 H15B 0.9600
C15 H15C 0.9600
C16 H16A 0.9300
C17 C18 1.368(5)
C17 C21 1.478(5)
C18 C27 1.477(5)
C19 C20 1.497(5)
C19 H19A 0.9600
C19 H19B 0.9600
C19 H19C 0.9600
C20 C21 1.357(5)
C21 C22 1.427(5)
C22 C23 1.349(5)
C22 H22A 0.9300
C23 C24 1.501(6)
C24 H24A 0.9600
C24 H24B 0.9600
C24 H24C 0.9600
C25 C26 1.488(5)
C25 H25A 0.9600
C25 H25B 0.9600
C25 H25C 0.9600
C26 C27 1.365(5)
C27 C28 1.427(5)
C28 C29 1.351(5)
C28 H28A 0.9300
C29 C30 1.495(5)
C30 H30A 0.9600
C30 H30B 0.9600
C30 H30C 0.9600
